data_4037656
loop_
_publ_author_name
'Shah, Tariq A.'
'De, Pinaki Bhusan'
'Pradhan, Sourav'
'Banerjee, Sonbidya'
'Punniyamurthy, Tharmalingam'

_publ_section_title
;
 Cp*Co(III)-Catalyzed Regioselective C2 Amidation of Indoles Using Acyl
 Azides.
;
_journal_name_full 'The Journal of organic chemistry'
_journal_paper_doi 10.1021/acs.joc.9b02244
_journal_year 2019
_chemical_formula_sum 'C26 H20 N4 O2'
_chemical_formula_weight 420.4720
_space_group_crystal_system triclinic
_space_group_IT_number 2
_space_group_name_Hall '-P 1'
_space_group_name_H-M_alt 'P -1'
_atom_sites_solution_hydrogens mixed
_audit_creation_method SHELXL-2016/6
_cell_angle_alpha 114.971(12)
_cell_angle_beta 96.921(12)
_cell_angle_gamma 95.275(12)
_cell_formula_units_Z 2
_cell_length_a 8.471(3)
_cell_length_b 11.434(5)
_cell_length_c 12.271(5)
_cell_measurement_reflns_used 3477
_cell_measurement_temperature 296(2)
_cell_measurement_theta_max 20.02
_cell_measurement_theta_min 2.45
_cell_volume 1056.0(7)
_computing_structure_refinement 'SHELXL-2016/6 (Sheldrick, 2016)'
_computing_structure_solution 'SHELXT 2014/5 (Sheldrick, 2014)'
_diffrn_ambient_temperature 296(2)
_diffrn_measured_fraction_theta_full 1.000
_diffrn_measured_fraction_theta_max 1.000
_diffrn_measurement_device_type 'Bruker APEX-II CCD'
_diffrn_measurement_method '\f and \w scans'
_diffrn_radiation_type MoK\a
_diffrn_radiation_wavelength 0.71073
_diffrn_reflns_av_R_equivalents 0.1098
_diffrn_reflns_av_unetI/netI 0.0745
_diffrn_reflns_Laue_measured_fraction_full 1.000
_diffrn_reflns_Laue_measured_fraction_max 1.000
_diffrn_reflns_limit_h_max 10
_diffrn_reflns_limit_h_min -10
_diffrn_reflns_limit_k_max 13
_diffrn_reflns_limit_k_min -13
_diffrn_reflns_limit_l_max 14
_diffrn_reflns_limit_l_min -14
_diffrn_reflns_number 30650
_diffrn_reflns_point_group_measured_fraction_full 1.000
_diffrn_reflns_point_group_measured_fraction_max 1.000
_diffrn_reflns_theta_full 25.000
_diffrn_reflns_theta_max 25.000
_diffrn_reflns_theta_min 1.860
_exptl_absorpt_coefficient_mu 0.086
_exptl_crystal_colour colourless
_exptl_crystal_density_diffrn 1.322
_exptl_crystal_description needle
_exptl_crystal_F_000 370
_exptl_crystal_size_max 0.29
_exptl_crystal_size_mid 0.25
_exptl_crystal_size_min 0.17
_refine_diff_density_max 0.196
_refine_diff_density_min -0.305
_refine_diff_density_rms 0.061
_refine_ls_extinction_method none
_refine_ls_goodness_of_fit_ref 0.900
_refine_ls_hydrogen_treatment mixed
_refine_ls_matrix_type full
_refine_ls_number_parameters 293
_refine_ls_number_reflns 3720
_refine_ls_number_restraints 0
_refine_ls_restrained_S_all 0.900
_refine_ls_R_factor_all 0.1170
_refine_ls_R_factor_gt 0.0695
_refine_ls_shift/su_max 0.000
_refine_ls_shift/su_mean 0.000
_refine_ls_structure_factor_coef Fsqd
_refine_ls_weighting_details 'w=1/[\s^2^(Fo^2^)+(0.1000P)^2^+0.7597P] where P=(Fo^2^+2Fc^2^)/3'
_refine_ls_weighting_scheme calc
_refine_ls_wR_factor_gt 0.1620
_refine_ls_wR_factor_ref 0.2173
_reflns_Friedel_coverage 0.000
_reflns_number_gt 2120
_reflns_number_total 3720
_reflns_threshold_expression 'I > 2\s(I)'
_cod_data_source_file jo9b02244_si_002.cif
_cod_data_source_block TAS-OCH2Ph_0m_a
_cod_original_cell_volume 1055.9(7)
_cod_database_code 4037656
_shelx_shelxl_version_number 2016/6
_shelx_space_group_comment
;
The symmetry employed for this shelxl refinement is uniquely defined
by the following loop, which should always be used as a source of
symmetry information in preference to the above space-group names.
They are only intended as comments.
;

loop_
_space_group_symop_operation_xyz
'x, y, z'
'-x, -y, -z'

loop_
_atom_site_label
_atom_site_type_symbol
_atom_site_fract_x
_atom_site_fract_y
_atom_site_fract_z
_atom_site_U_iso_or_equiv
_atom_site_adp_type
_atom_site_occupancy
_atom_site_site_symmetry_order
_atom_site_calc_flag
_atom_site_refinement_flags_posn
_atom_site_refinement_flags_adp
O001 O 0.1184(2) 0.5152(2) 0.2512(2) 0.0814(8) Uani 1 1 d . .
N002 N 0.7600(3) 0.7388(2) 0.3835(2) 0.0624(7) Uani 1 1 d . .
N003 N 0.9007(3) 0.8758(3) 0.3073(3) 0.0685(8) Uani 1 1 d . .
N004 N 0.8667(3) 0.6576(3) 0.5164(3) 0.0700(8) Uani 1 1 d . .
N005 N 1.0328(3) 0.8018(3) 0.4695(3) 0.0776(8) Uani 1 1 d . .
O006 O 0.8071(3) 0.9233(3) 0.1519(3) 0.1123(11) Uani 1 1 d . .
C007 C 0.5999(3) 0.6774(3) 0.3636(3) 0.0623(8) Uani 1 1 d . .
C008 C 0.8919(3) 0.7325(3) 0.4595(3) 0.0609(8) Uani 1 1 d . .
C009 C -0.1276(4) 0.4216(3) 0.1114(3) 0.0679(9) Uani 1 1 d . .
C00A C 0.5054(3) 0.7106(3) 0.2840(3) 0.0620(8) Uani 1 1 d . .
C00B C 0.7572(4) 0.8097(3) 0.3114(3) 0.0643(8) Uani 1 1 d . .
C00C C 0.3417(3) 0.6597(3) 0.2428(3) 0.0664(9) Uani 1 1 d . .
H00C H 0.278680 0.682693 0.189728 0.080 Uiso 1 1 calc R U
C00D C 0.6075(4) 0.7954(3) 0.2532(3) 0.0699(9) Uani 1 1 d . .
H00D H 0.575457 0.833448 0.202228 0.084 Uiso 1 1 calc R U
C00E C 0.2773(4) 0.5738(3) 0.2840(3) 0.0694(9) Uani 1 1 d . .
C00F C 1.0828(4) 0.9969(3) 0.2410(3) 0.0687(9) Uani 1 1 d . .
C00G C 0.0265(4) 0.5155(4) 0.1477(3) 0.0779(10) Uani 1 1 d . .
H00A H 0.086546 0.489698 0.080910 0.093 Uiso 1 1 calc R U
H00B H 0.002938 0.602739 0.166277 0.093 Uiso 1 1 calc R U
C00H C 0.9170(4) 0.9284(3) 0.2271(4) 0.0737(10) Uani 1 1 d . .
C00I C 0.5328(4) 0.5901(4) 0.4044(3) 0.0857(12) Uani 1 1 d . .
H00I H 0.595021 0.566193 0.457101 0.103 Uiso 1 1 calc R U
C00J C 0.9923(4) 0.6542(4) 0.5899(3) 0.0773(10) Uani 1 1 d . .
H00J H 0.977713 0.604086 0.632140 0.093 Uiso 1 1 calc R U
C00K C 1.2156(4) 0.9940(4) 0.3152(4) 0.0835(11) Uani 1 1 d . .
H00K H 1.206002 0.945811 0.359740 0.100 Uiso 1 1 calc R U
C00L C -0.2721(4) 0.4633(4) 0.1098(4) 0.0843(11) Uani 1 1 d . .
H00L H -0.275823 0.551032 0.130587 0.101 Uiso 1 1 calc R U
C00M C -0.4099(5) 0.2490(5) 0.0464(4) 0.0911(12) Uani 1 1 d . .
H00M H -0.505250 0.191052 0.025523 0.109 Uiso 1 1 calc R U
C00N C 0.3716(4) 0.5412(4) 0.3637(3) 0.0856(12) Uani 1 1 d . .
H00N H 0.324231 0.484021 0.390749 0.103 Uiso 1 1 calc R U
C00O C 1.1431(4) 0.7213(4) 0.6067(4) 0.0844(11) Uani 1 1 d . .
H00O H 1.230779 0.717444 0.657935 0.101 Uiso 1 1 calc R U
C00P C 1.1556(4) 0.7940(4) 0.5429(4) 0.0856(11) Uani 1 1 d . .
H00P H 1.255838 0.840706 0.551401 0.103 Uiso 1 1 calc R U
C00Q C 1.0985(4) 1.0696(4) 0.1762(4) 0.0853(11) Uani 1 1 d . .
H00Q H 1.009117 1.071850 0.125477 0.102 Uiso 1 1 calc R U
C00R C 1.3638(4) 1.0623(4) 0.3242(4) 0.0999(13) Uani 1 1 d . .
H00R H 1.454090 1.059646 0.373813 0.120 Uiso 1 1 calc R U
C00S C 1.3760(5) 1.1344(4) 0.2586(5) 0.1040(14) Uani 1 1 d . .
H00S H 1.475405 1.180544 0.264386 0.125 Uiso 1 1 calc R U
C00T C 1.2455(5) 1.1388(4) 0.1860(5) 0.1009(13) Uani 1 1 d . .
H00T H 1.255157 1.188484 0.142808 0.121 Uiso 1 1 calc R U
C00U C -0.2679(5) 0.2047(4) 0.0454(5) 0.1063(14) Uani 1 1 d . .
H00U H -0.265503 0.116628 0.023715 0.128 Uiso 1 1 calc R U
C00V C -0.1259(4) 0.2903(4) 0.0765(4) 0.0982(13) Uani 1 1 d . .
H00V H -0.028192 0.259032 0.073893 0.118 Uiso 1 1 calc R U
C00W C -0.4153(5) 0.3763(5) 0.0773(4) 0.1035(14) Uani 1 1 d . .
H00W H -0.513883 0.406089 0.076999 0.124 Uiso 1 1 calc R U
H1N H 0.987(4) 0.875(4) 0.364(3) 0.096(12) Uiso 1 1 d . .

loop_
_atom_site_aniso_label
_atom_site_aniso_U_11
_atom_site_aniso_U_22
_atom_site_aniso_U_33
_atom_site_aniso_U_23
_atom_site_aniso_U_13
_atom_site_aniso_U_12
O001 0.0506(12) 0.1174(19) 0.0896(17) 0.0709(15) -0.0083(11) -0.0244(12)
N002 0.0490(14) 0.0706(16) 0.0701(16) 0.0404(14) -0.0010(12) -0.0122(11)
N003 0.0536(15) 0.0706(17) 0.090(2) 0.0513(16) 0.0011(14) -0.0142(13)
N004 0.0538(15) 0.0823(19) 0.0837(19) 0.0523(16) 0.0008(13) -0.0078(13)
N005 0.0520(15) 0.092(2) 0.095(2) 0.0561(18) -0.0012(14) -0.0157(14)
O006 0.0723(16) 0.150(3) 0.145(3) 0.113(2) -0.0194(17) -0.0337(16)
C007 0.0450(15) 0.073(2) 0.071(2) 0.0417(17) -0.0014(14) -0.0134(14)
C008 0.0497(16) 0.0649(19) 0.067(2) 0.0326(17) 0.0022(14) -0.0062(14)
C009 0.0528(18) 0.085(2) 0.073(2) 0.0480(19) 0.0006(15) -0.0103(16)
C00A 0.0505(16) 0.066(2) 0.072(2) 0.0378(17) 0.0043(14) -0.0061(14)
C00B 0.0565(18) 0.0626(19) 0.078(2) 0.0418(18) 0.0024(15) -0.0105(14)
C00C 0.0516(17) 0.079(2) 0.079(2) 0.0504(19) 0.0020(15) -0.0049(15)
C00D 0.0565(18) 0.071(2) 0.091(2) 0.0523(19) -0.0015(16) -0.0106(15)
C00E 0.0512(17) 0.088(2) 0.075(2) 0.0489(19) 0.0004(15) -0.0128(15)
C00F 0.0560(18) 0.064(2) 0.092(2) 0.0430(19) 0.0112(17) -0.0052(15)
C00G 0.0560(18) 0.100(3) 0.087(2) 0.061(2) -0.0064(16) -0.0172(17)
C00H 0.061(2) 0.073(2) 0.096(3) 0.054(2) 0.0006(18) -0.0121(16)
C00I 0.060(2) 0.120(3) 0.098(3) 0.081(3) -0.0091(18) -0.0212(19)
C00J 0.0580(19) 0.097(3) 0.090(3) 0.060(2) -0.0002(17) -0.0042(17)
C00K 0.059(2) 0.086(2) 0.118(3) 0.063(2) 0.007(2) -0.0081(17)
C00L 0.065(2) 0.083(3) 0.096(3) 0.034(2) 0.0118(19) 0.0002(18)
C00M 0.072(3) 0.105(3) 0.093(3) 0.048(3) 0.008(2) -0.022(2)
C00N 0.0563(19) 0.125(3) 0.095(3) 0.080(3) -0.0078(17) -0.0236(19)
C00O 0.056(2) 0.113(3) 0.093(3) 0.062(2) -0.0034(18) -0.0038(19)
C00P 0.0495(18) 0.112(3) 0.104(3) 0.066(3) -0.0066(18) -0.0144(18)
C00Q 0.069(2) 0.091(3) 0.112(3) 0.065(2) 0.014(2) -0.0081(18)
C00R 0.054(2) 0.118(3) 0.133(4) 0.068(3) 0.006(2) -0.011(2)
C00S 0.068(2) 0.110(3) 0.146(4) 0.071(3) 0.027(3) -0.014(2)
C00T 0.075(3) 0.113(3) 0.143(4) 0.086(3) 0.025(3) -0.007(2)
C00U 0.087(3) 0.085(3) 0.147(4) 0.063(3) -0.001(3) -0.015(2)
C00V 0.066(2) 0.095(3) 0.146(4) 0.072(3) 0.001(2) 0.001(2)
C00W 0.058(2) 0.117(4) 0.121(4) 0.040(3) 0.020(2) 0.000(2)

loop_
_atom_type_symbol
_atom_type_description
_atom_type_scat_dispersion_real
_atom_type_scat_dispersion_imag
_atom_type_scat_source
C C 0.0033 0.0016 'International Tables Vol C Tables 4.2.6.8 and 6.1.1.4'
H H 0.0000 0.0000 'International Tables Vol C Tables 4.2.6.8 and 6.1.1.4'
N N 0.0061 0.0033 'International Tables Vol C Tables 4.2.6.8 and 6.1.1.4'
O O 0.0106 0.0060 'International Tables Vol C Tables 4.2.6.8 and 6.1.1.4'

loop_
_geom_angle_atom_site_label_1
_geom_angle_atom_site_label_2
_geom_angle_atom_site_label_3
_geom_angle
C00E O001 C00G 117.8(2)
C008 N002 C007 126.7(2)
C008 N002 C00B 127.6(2)
C007 N002 C00B 105.6(2)
C00H N003 C00B 124.2(3)
C00H N003 H1N 125(2)
C00B N003 H1N 111(2)
C00J N004 C008 116.7(3)
C00P N005 C008 116.0(3)
C00A C007 C00I 120.3(3)
C00A C007 N002 108.5(2)
C00I C007 N002 131.1(3)
N005 C008 N004 125.2(3)
N005 C008 N002 117.6(3)
N004 C008 N002 117.2(3)
C00L C009 C00V 118.2(3)
C00L C009 C00G 120.9(3)
C00V C009 C00G 120.9(3)
C007 C00A C00C 121.7(3)
C007 C00A C00D 107.9(3)
C00C C00A C00D 130.3(3)
C00D C00B N003 130.2(3)
C00D C00B N002 110.5(3)
N003 C00B N002 119.2(3)
C00E C00C C00A 117.3(3)
C00E C00C H00C 121.4
C00A C00C H00C 121.4
C00B C00D C00A 107.4(3)
C00B C00D H00D 126.3
C00A C00D H00D 126.3
O001 C00E C00C 124.1(3)
O001 C00E C00N 115.0(3)
C00C C00E C00N 120.9(3)
C00K C00F C00Q 119.2(3)
C00K C00F C00H 124.3(3)
C00Q C00F C00H 116.5(3)
O001 C00G C009 108.8(2)
O001 C00G H00A 109.9
C009 C00G H00A 109.9
O001 C00G H00B 109.9
C009 C00G H00B 109.9
H00A C00G H00B 108.3
O006 C00H N003 123.5(3)
O006 C00H C00F 121.7(3)
N003 C00H C00F 114.7(3)
C00N C00I C007 117.5(3)
C00N C00I H00I 121.3
C007 C00I H00I 121.3
N004 C00J C00O 123.0(3)
N004 C00J H00J 118.5
C00O C00J H00J 118.5
C00F C00K C00R 120.3(4)
C00F C00K H00K 119.8
C00R C00K H00K 119.8
C009 C00L C00W 120.9(4)
C009 C00L H00L 119.5
C00W C00L H00L 119.5
C00W C00M C00U 120.7(4)
C00W C00M H00M 119.7
C00U C00M H00M 119.7
C00I C00N C00E 122.3(3)
C00I C00N H00N 118.8
C00E C00N H00N 118.8
C00P C00O C00J 115.4(3)
C00P C00O H00O 122.3
C00J C00O H00O 122.3
N005 C00P C00O 123.7(3)
N005 C00P H00P 118.1
C00O C00P H00P 118.1
C00T C00Q C00F 120.5(4)
C00T C00Q H00Q 119.7
C00F C00Q H00Q 119.7
C00S C00R C00K 119.2(4)
C00S C00R H00R 120.4
C00K C00R H00R 120.4
C00T C00S C00R 120.9(4)
C00T C00S H00S 119.5
C00R C00S H00S 119.5
C00S C00T C00Q 119.7(4)
C00S C00T H00T 120.1
C00Q C00T H00T 120.1
C00M C00U C00V 119.9(4)
C00M C00U H00U 120.0
C00V C00U H00U 120.0
C009 C00V C00U 120.6(4)
C009 C00V H00V 119.7
C00U C00V H00V 119.7
C00M C00W C00L 119.5(4)
C00M C00W H00W 120.2
C00L C00W H00W 120.2

loop_
_geom_bond_atom_site_label_1
_geom_bond_atom_site_label_2
_geom_bond_distance
O001 C00E 1.378(3)
O001 C00G 1.410(4)
N002 C008 1.394(4)
N002 C007 1.412(3)
N002 C00B 1.430(4)
N003 C00H 1.366(4)
N003 C00B 1.389(4)
N003 H1N 0.95(4)
N004 C00J 1.324(4)
N004 C008 1.332(4)
N005 C00P 1.326(4)
N005 C008 1.333(4)
O006 C00H 1.208(4)
C007 C00A 1.385(4)
C007 C00I 1.398(4)
C009 C00L 1.354(5)
C009 C00V 1.379(5)
C009 C00G 1.501(4)
C00A C00C 1.397(4)
C00A C00D 1.438(4)
C00B C00D 1.337(4)
C00C C00E 1.380(4)
C00C H00C 0.9300
C00D H00D 0.9300
C00E C00N 1.381(4)
C00F C00K 1.372(5)
C00F C00Q 1.381(5)
C00F C00H 1.497(4)
C00G H00A 0.9700
C00G H00B 0.9700
C00I C00N 1.374(4)
C00I H00I 0.9300
C00J C00O 1.373(4)
C00J H00J 0.9300
C00K C00R 1.382(5)
C00K H00K 0.9300
C00L C00W 1.395(5)
C00L H00L 0.9300
C00M C00W 1.348(6)
C00M C00U 1.346(6)
C00M H00M 0.9300
C00N H00N 0.9300
C00O C00P 1.368(5)
C00O H00O 0.9300
C00P H00P 0.9300
C00Q C00T 1.376(5)
C00Q H00Q 0.9300
C00R C00S 1.379(6)
C00R H00R 0.9300
C00S C00T 1.353(6)
C00S H00S 0.9300
C00T H00T 0.9300
C00U C00V 1.381(5)
C00U H00U 0.9300
C00V H00V 0.9300
C00W H00W 0.9300
